data_1509467
loop_
_publ_author_name
'Potel, M.'
'Sergent, M.'
'Gougeon, P.'
'Padiou, J.'

_publ_section_title
;
 Ag Mo6 Te6: noveau type structural unidimensionnel a chaines lineaires
 (Mo6/2)
;
_journal_name_full 'Journal of Solid State Chemistry'
_journal_page_first 137
_journal_page_last 142
_journal_paper_doi 10.1016/0022-4596(87)90296-9
_journal_volume 68
_journal_year 1987
_chemical_formula_sum 'Ag Mo6 Te6'
_space_group_IT_number 12
_symmetry_space_group_name_Hall '-C 2y'
_symmetry_space_group_name_H-M 'C 1 2/m 1'
_cell_angle_alpha 90
_cell_angle_beta 118.75
_cell_angle_gamma 90
_cell_formula_units_Z 2
_cell_length_a 17.45
_cell_length_b 4.585
_cell_length_c 9.129
_cell_volume 640.357
_citation_journal_id_ASTM JSSCBI
_cod_data_source_file silver1-2_426.cif
_cod_data_source_block Ag1Mo6Te6
_cod_original_cell_volume 640.3571
_cod_original_formula_sum 'Ag1 Mo6 Te6'
_cod_database_code 1509467

loop_
_symmetry_equiv_pos_as_xyz
x,y,z
-x,y,-z
-x,-y,-z
x,-y,z
x+1/2,y+1/2,z
-x+1/2,y+1/2,-z
-x+1/2,-y+1/2,-z
x+1/2,-y+1/2,z

loop_
_atom_site_label
_atom_site_type_symbol
_atom_site_fract_x
_atom_site_fract_y
_atom_site_fract_z
_atom_site_occupancy
_atom_site_U_iso_or_equiv
Te1 Te 0.88622 0 0.35805 1 0.0
Mo1 Mo 0.71559 0 0.3102 1 0.0
Ag1 Ag 0 0 0 1 0.0
Mo2 Mo 0.84841 0 0.62319 1 0.0
Te3 Te 0.81636 0 0.90128 1 0.0
Te2 Te 0.53957 0 0.25262 1 0.0
Mo3 Mo 0.68426 0 0.5685 1 0.0
